data_4338801
loop_
_publ_author_name
'Oishi, Masataka'
'Oshima, Masato'
'Suzuki, Hiroharu'

_publ_section_title
;
 A study on zr-ir multiple bonding active for C-h bond cleavage.
;
_journal_issue 13
_journal_name_full 'Inorganic chemistry'
_journal_page_first 6634
_journal_page_last 6654
_journal_paper_doi 10.1021/ic500258g
_journal_volume 53
_journal_year 2014
_chemical_formula_sum 'C43 H63 Cl5 Ir2 Si Zr'
_chemical_formula_weight 1260.89
_chemical_name_systematic
; 
 ? 
;
_space_group_IT_number 62
_symmetry_cell_setting orthorhombic
_symmetry_space_group_name_Hall '-P 2ac 2n'
_symmetry_space_group_name_H-M 'P n m a'
_atom_sites_solution_hydrogens geom
_atom_sites_solution_primary direct
_atom_sites_solution_secondary difmap
_audit_creation_method SHELXL-97
_cell_angle_alpha 90.00
_cell_angle_beta 90.00
_cell_angle_gamma 90.00
_cell_formula_units_Z 4
_cell_length_a 19.2725(5)
_cell_length_b 18.0881(5)
_cell_length_c 13.6614(3)
_cell_measurement_reflns_used 44528
_cell_measurement_temperature 173(2)
_cell_measurement_theta_max 27.48
_cell_measurement_theta_min 3.09
_cell_volume 4762.4(2)
_computing_cell_refinement PROCESS-AUTO
_computing_data_collection 'PROCESS-AUTO (Rigaku, 1998)'
_computing_data_reduction 'SHELXS-97 (Sheldrick, 1990)'
_computing_molecular_graphics 'ORTEX (P.McArdle, 1995)'
_computing_publication_material SHELXL-97
_computing_structure_refinement 'SHELXL-97 (Sheldrick, 1997)'
_computing_structure_solution SHELXS-97
_diffrn_ambient_temperature 173(2)
_diffrn_detector_area_resol_mean 10
_diffrn_measured_fraction_theta_full 0.998
_diffrn_measured_fraction_theta_max 0.998
_diffrn_measurement_device_type 'Rigaku R-AXIS RAPID Imaging Plate'
_diffrn_measurement_method \w
_diffrn_radiation_monochromator graphite
_diffrn_radiation_source 'Rigaku Rotating Anode Ultrax18'
_diffrn_radiation_type MoK\a
_diffrn_radiation_wavelength 0.71069
_diffrn_reflns_av_R_equivalents 0.0430
_diffrn_reflns_av_sigmaI/netI 0.0251
_diffrn_reflns_limit_h_max 23
_diffrn_reflns_limit_h_min -24
_diffrn_reflns_limit_k_max 23
_diffrn_reflns_limit_k_min -23
_diffrn_reflns_limit_l_max 17
_diffrn_reflns_limit_l_min -17
_diffrn_reflns_number 42663
_diffrn_reflns_theta_full 27.48
_diffrn_reflns_theta_max 27.48
_diffrn_reflns_theta_min 3.09
_exptl_absorpt_coefficient_mu 6.123
_exptl_absorpt_correction_T_max 0.5289
_exptl_absorpt_correction_T_min 0.3945
_exptl_absorpt_correction_type numerical
_exptl_crystal_colour yellow
_exptl_crystal_density_diffrn 1.759
_exptl_crystal_density_meas ?
_exptl_crystal_density_method 'not measured'
_exptl_crystal_description needle
_exptl_crystal_F_000 2456
_exptl_crystal_size_max 0.180
_exptl_crystal_size_mid 0.160
_exptl_crystal_size_min 0.100
_refine_diff_density_max 1.732
_refine_diff_density_min -0.710
_refine_diff_density_rms 0.096
_refine_ls_extinction_method none
_refine_ls_goodness_of_fit_ref 1.043
_refine_ls_hydrogen_treatment mixed
_refine_ls_matrix_type full
_refine_ls_number_parameters 279
_refine_ls_number_reflns 5630
_refine_ls_number_restraints 0
_refine_ls_restrained_S_all 1.043
_refine_ls_R_factor_all 0.0370
_refine_ls_R_factor_gt 0.0270
_refine_ls_shift/su_max 0.001
_refine_ls_shift/su_mean 0.000
_refine_ls_structure_factor_coef Fsqd
_refine_ls_weighting_details 'calc w=1/[\s^2^(Fo^2^)+(0.0218P)^2^+9.1026P] where P=(Fo^2^+2Fc^2^)/3'
_refine_ls_weighting_scheme calc
_refine_ls_wR_factor_gt 0.0582
_refine_ls_wR_factor_ref 0.0617
_reflns_number_gt 4587
_reflns_number_total 5630
_reflns_threshold_expression >2sigma(I)
_cod_data_source_file ic500258g_si_002.cif
_cod_data_source_block 34
_cod_depositor_comments
;
The following automatic conversions were performed:

'_symmetry_cell_setting' value 'Orthorhombic' changed to
'orthorhombic' according to
/usr/data/users/saulius/crontab/automatic-downloads/rss-feeds/ACS/lib/dictionaries/cif_core.dic
dictionary named 'cif_core.dic' version 2.4.2 from
2011-04-26.

'_exptl_absorpt_correction_type' value 'Numerical'
changed to 'numerical' according to
/usr/data/users/saulius/crontab/automatic-downloads/rss-feeds/ACS/lib/dictionaries/cif_core.dic
dictionary named 'cif_core.dic' version 2.4.2 from 2011-04-26.

Automatic conversion script
Id: cif_fix_values 2281 2013-09-26 08:29:07Z andrius 

 Adding full bibliography for 4338782--4338806.cif.

The following automatic conversions were performed:

'_exptl_crystal_density_meas' value 'not measured' was changed to '?'
- the value is perceived as not measured.

Automatic conversion script
Id: cif_fix_values 3008 2015-01-20 13:52:24Z robertas 
;
_cod_original_sg_symbol_H-M Pnma
_cod_database_code 4338801

loop_
_symmetry_equiv_pos_as_xyz
'x, y, z'
'-x+1/2, -y, z+1/2'
'-x, y+1/2, -z'
'x+1/2, -y+1/2, -z+1/2'
'-x, -y, -z'
'x-1/2, y, -z-1/2'
'x, -y-1/2, z'
'-x-1/2, y-1/2, z-1/2'

loop_
_atom_site_label
_atom_site_type_symbol
_atom_site_fract_x
_atom_site_fract_y
_atom_site_fract_z
_atom_site_U_iso_or_equiv
_atom_site_adp_type
_atom_site_occupancy
_atom_site_symmetry_multiplicity
_atom_site_calc_flag
_atom_site_refinement_flags
Ir1 Ir 0.343801(8) 0.682098(7) 0.844123(10) 0.03175(5) Uani 1 1 d .
Zr1 Zr 0.14793(3) 0.7500 0.46401(4) 0.03387(12) Uani 1 2 d S
Si1 Si 0.30257(9) 0.7500 0.28639(14) 0.0569(5) Uani 1 2 d S
Cl1 Cl 0.02843(8) 0.7500 0.52522(12) 0.0529(4) Uani 1 2 d S
Cl2 Cl 0.26452(9) 0.7500 0.53748(13) 0.0608(4) Uani 1 2 d S
Cl3 Cl 0.14632(7) 0.88109(6) 0.51676(9) 0.0588(3) Uani 1 1 d .
Cl4 Cl 0.31739(11) 0.7500 0.13482(14) 0.0796(6) Uani 1 2 d S
C1 C 0.2073(3) 0.7500 0.3022(4) 0.0341(11) Uani 1 2 d S
C2 C 0.1627(3) 0.8128(2) 0.2999(3) 0.0487(11) Uani 1 1 d .
C3 C 0.0944(2) 0.7893(3) 0.3035(3) 0.0700(17) Uani 1 1 d .
C4 C 0.1839(4) 0.8919(3) 0.2868(5) 0.107(3) Uani 1 1 d .
H4A H 0.2231 0.9030 0.3299 0.129 Uiso 1 1 calc R
H4B H 0.1448 0.9242 0.3033 0.129 Uiso 1 1 calc R
H4C H 0.1975 0.9002 0.2186 0.129 Uiso 1 1 calc R
C5 C 0.0306(4) 0.8381(6) 0.3017(5) 0.159(5) Uani 1 1 d .
H5A H -0.0083 0.8121 0.3324 0.191 Uiso 1 1 calc R
H5B H 0.0188 0.8500 0.2337 0.191 Uiso 1 1 calc R
H5C H 0.0401 0.8839 0.3377 0.191 Uiso 1 1 calc R
C6 C 0.3473(3) 0.8343(5) 0.3304(5) 0.114(3) Uani 1 1 d .
H6A H 0.3969 0.8241 0.3379 0.136 Uiso 1 1 calc R
H6B H 0.3278 0.8491 0.3937 0.136 Uiso 1 1 calc R
H6C H 0.3407 0.8743 0.2829 0.136 Uiso 1 1 calc R
C7 C 0.3774(2) 0.58172(19) 0.9192(3) 0.0376(9) Uani 1 1 d .
C8 C 0.3031(2) 0.5804(2) 0.9090(3) 0.0391(9) Uani 1 1 d .
C9 C 0.2869(2) 0.5818(2) 0.8067(3) 0.0402(9) Uani 1 1 d .
C10 C 0.3514(2) 0.58367(19) 0.7539(3) 0.0381(9) Uani 1 1 d .
C11 C 0.4073(2) 0.58299(19) 0.8235(3) 0.0373(9) Uani 1 1 d .
C12 C 0.4167(2) 0.5778(2) 1.0142(3) 0.0496(11) Uani 1 1 d .
H12A H 0.4621 0.6014 1.0063 0.074 Uiso 1 1 calc R
H12B H 0.4230 0.5259 1.0329 0.074 Uiso 1 1 calc R
H12C H 0.3904 0.6035 1.0653 0.064(15) Uiso 1 1 calc R
C13 C 0.2523(3) 0.5744(3) 0.9913(4) 0.0561(13) Uani 1 1 d .
H13A H 0.209(3) 0.595(3) 0.975(4) 0.084 Uiso 1 1 d .
H13B H 0.270(3) 0.597(3) 1.047(4) 0.084 Uiso 1 1 d .
H13C H 0.247(3) 0.528(3) 1.004(4) 0.084 Uiso 1 1 d .
C14 C 0.2159(2) 0.5779(2) 0.7627(4) 0.0531(12) Uani 1 1 d .
H14A H 0.2152 0.6058 0.7012 0.066(15) Uiso 1 1 calc R
H14B H 0.1821 0.5991 0.8083 0.073(17) Uiso 1 1 calc R
H14C H 0.2039 0.5262 0.7497 0.109 Uiso 1 1 calc R
C15 C 0.3590(3) 0.5818(2) 0.6445(3) 0.0492(11) Uani 1 1 d .
H15A H 0.3182 0.6047 0.6142 0.063(14) Uiso 1 1 calc R
H15B H 0.3629 0.5304 0.6226 0.060(14) Uiso 1 1 calc R
H15C H 0.4008 0.6091 0.6254 0.064(15) Uiso 1 1 calc R
C16 C 0.4832(2) 0.5814(2) 0.8012(3) 0.0494(11) Uani 1 1 d .
H16A H 0.5084 0.6095 0.8512 0.053(13) Uiso 1 1 calc R
H16B H 0.4914 0.6035 0.7368 0.080 Uiso 1 1 calc R
H16C H 0.4995 0.5301 0.8011 0.060(14) Uiso 1 1 calc R
C17 C 0.5597(8) 0.7500 0.6781(7) 0.095(3) Uani 1 2 d S
H17 H 0.5530 0.7500 0.7470 0.143 Uiso 1 2 calc SR
C18 C 0.6237(6) 0.7500 0.6415(8) 0.083(3) Uani 1 2 d S
H18 H 0.6620 0.7500 0.6852 0.124 Uiso 1 2 calc SR
C19 C 0.6358(5) 0.7500 0.5454(9) 0.081(3) Uani 1 2 d S
H19 H 0.6821 0.7500 0.5217 0.121 Uiso 1 2 calc SR
C20 C 0.5824(8) 0.7500 0.4817(7) 0.095(3) Uani 1 2 d S
H20 H 0.5908 0.7500 0.4132 0.143 Uiso 1 2 calc SR
C21 C 0.5144(6) 0.7500 0.5176(10) 0.097(4) Uani 1 2 d S
H21 H 0.4759 0.7500 0.4743 0.146 Uiso 1 2 calc SR
C22 C 0.5047(5) 0.7500 0.6184(9) 0.083(3) Uani 1 2 d S
H22 H 0.4591 0.7500 0.6449 0.124 Uiso 1 2 calc SR
C23 C 0.5463(3) 0.4913(3) 0.5763(4) 0.0647(14) Uani 1 1 d .
H23 H 0.5780 0.4849 0.6289 0.097 Uiso 1 1 calc R
C24 C 0.5427(3) 0.5577(3) 0.5277(4) 0.0598(12) Uani 1 1 d .
H24 H 0.5719 0.5976 0.5463 0.070(16) Uiso 1 1 calc R
C25 C 0.4963(3) 0.5659(3) 0.4519(4) 0.0664(14) Uani 1 1 d .
H25 H 0.4936 0.6118 0.4185 0.069(15) Uiso 1 1 calc R
H1 H 0.3093 0.7500 0.7782 0.104 Uiso 1 2 d SR
H2 H 0.3103 0.7500 0.9163 0.104 Uiso 1 2 d SR
H3 H 0.3850 0.7500 0.8344 0.104 Uiso 1 2 d SR

loop_
_atom_site_aniso_label
_atom_site_aniso_U_11
_atom_site_aniso_U_22
_atom_site_aniso_U_33
_atom_site_aniso_U_23
_atom_site_aniso_U_13
_atom_site_aniso_U_12
Ir1 0.04182(9) 0.02307(7) 0.03036(8) 0.00077(5) -0.00265(6) -0.00066(6)
Zr1 0.0431(3) 0.0291(2) 0.0294(2) 0.000 -0.0035(2) 0.000
Si1 0.0374(9) 0.0834(14) 0.0497(11) 0.000 0.0014(8) 0.000
Cl1 0.0536(9) 0.0573(9) 0.0478(8) 0.000 0.0134(7) 0.000
Cl2 0.0589(10) 0.0619(10) 0.0617(10) 0.000 -0.0261(8) 0.000
Cl3 0.0816(8) 0.0332(5) 0.0616(7) -0.0074(5) -0.0107(6) 0.0006(5)
Cl4 0.0620(11) 0.1250(19) 0.0519(10) 0.000 0.0175(9) 0.000
C1 0.037(3) 0.031(3) 0.034(3) 0.000 0.003(2) 0.000
C2 0.070(3) 0.043(2) 0.033(2) 0.0121(18) 0.010(2) 0.016(2)
C3 0.051(3) 0.131(5) 0.028(2) 0.019(2) 0.0022(19) 0.032(3)
C4 0.189(7) 0.037(3) 0.096(5) 0.023(3) 0.079(5) 0.031(4)
C5 0.097(5) 0.325(13) 0.055(4) 0.058(6) 0.017(4) 0.133(7)
C6 0.083(5) 0.172(8) 0.086(5) -0.009(5) 0.002(4) -0.081(5)
C7 0.051(2) 0.0202(17) 0.042(2) 0.0037(16) -0.0069(19) -0.0043(16)
C8 0.048(2) 0.0263(18) 0.043(2) 0.0047(16) -0.0040(19) -0.0043(16)
C9 0.051(2) 0.0226(18) 0.046(2) 0.0013(16) -0.0065(19) -0.0041(16)
C10 0.056(2) 0.0200(16) 0.038(2) -0.0022(15) -0.0056(18) 0.0012(17)
C11 0.049(2) 0.0212(17) 0.042(2) -0.0010(15) -0.0033(18) 0.0009(16)
C12 0.066(3) 0.037(2) 0.046(2) 0.0032(19) -0.014(2) 0.001(2)
C13 0.059(3) 0.052(3) 0.058(3) 0.015(2) 0.008(2) -0.008(2)
C14 0.055(3) 0.043(2) 0.061(3) 0.003(2) -0.020(2) -0.004(2)
C15 0.071(3) 0.039(2) 0.037(2) -0.0052(18) -0.006(2) 0.005(2)
C16 0.053(3) 0.038(2) 0.057(3) -0.004(2) -0.001(2) 0.005(2)
C17 0.169(11) 0.050(5) 0.066(6) 0.000 0.011(7) 0.000
C18 0.106(7) 0.042(4) 0.100(8) 0.000 -0.028(6) 0.000
C19 0.078(6) 0.039(4) 0.125(9) 0.000 0.022(6) 0.000
C20 0.176(11) 0.049(5) 0.061(5) 0.000 0.011(7) 0.000
C21 0.104(8) 0.044(4) 0.144(10) 0.000 -0.067(8) 0.000
C22 0.084(6) 0.041(4) 0.124(9) 0.000 0.031(6) 0.000
C23 0.081(4) 0.051(3) 0.062(3) -0.008(2) -0.010(3) 0.011(3)
C24 0.065(3) 0.046(3) 0.068(3) -0.008(2) -0.001(3) -0.002(2)
C25 0.093(4) 0.045(3) 0.061(3) 0.003(2) -0.002(3) 0.009(3)

loop_
_atom_type_symbol
_atom_type_description
_atom_type_scat_dispersion_real
_atom_type_scat_dispersion_imag
_atom_type_scat_source
C C 0.0033 0.0016 'International Tables Vol C Tables 4.2.6.8 and 6.1.1.4'
H H 0.0000 0.0000 'International Tables Vol C Tables 4.2.6.8 and 6.1.1.4'
Cl Cl 0.1484 0.1585 'International Tables Vol C Tables 4.2.6.8 and 6.1.1.4'
Ir Ir -1.4442 7.9887 'International Tables Vol C Tables 4.2.6.8 and 6.1.1.4'
Si Si 0.0817 0.0704 'International Tables Vol C Tables 4.2.6.8 and 6.1.1.4'
Zr Zr -2.9673 0.5597 'International Tables Vol C Tables 4.2.6.8 and 6.1.1.4'

loop_
_geom_angle_atom_site_label_1
_geom_angle_atom_site_label_2
_geom_angle_atom_site_label_3
_geom_angle
_geom_angle_site_symmetry_1
_geom_angle_site_symmetry_3
C10 Ir1 C9 38.62(15) . .
C10 Ir1 C7 64.18(15) . .
C9 Ir1 C7 64.38(14) . .
C10 Ir1 C8 64.18(15) . .
C9 Ir1 C8 38.28(15) . .
C7 Ir1 C8 38.43(15) . .
C10 Ir1 C11 38.48(14) . .
C9 Ir1 C11 64.52(15) . .
C7 Ir1 C11 38.12(14) . .
C8 Ir1 C11 64.11(15) . .
C10 Ir1 Ir1 145.12(10) . 7_575
C9 Ir1 Ir1 146.29(11) . 7_575
C7 Ir1 Ir1 146.26(10) . 7_575
C8 Ir1 Ir1 147.25(11) . 7_575
C11 Ir1 Ir1 145.00(10) . 7_575
Cl1 Zr1 Cl2 135.98(6) . .
Cl1 Zr1 Cl3 83.63(4) . .
Cl2 Zr1 Cl3 83.85(3) . .
Cl1 Zr1 Cl3 83.63(4) . 7_575
Cl2 Zr1 Cl3 83.85(3) . 7_575
Cl3 Zr1 Cl3 146.17(6) . 7_575
Cl1 Zr1 C1 137.30(13) . .
Cl2 Zr1 C1 86.73(13) . .
Cl3 Zr1 C1 105.31(4) . .
Cl3 Zr1 C1 105.31(4) 7_575 .
Cl1 Zr1 C3 84.95(11) . 7_575
Cl2 Zr1 C3 136.66(12) . 7_575
Cl3 Zr1 C3 121.10(15) . 7_575
Cl3 Zr1 C3 88.74(14) 7_575 7_575
C1 Zr1 C3 54.31(16) . 7_575
Cl1 Zr1 C3 84.95(11) . .
Cl2 Zr1 C3 136.66(12) . .
Cl3 Zr1 C3 88.74(14) . .
Cl3 Zr1 C3 121.10(15) 7_575 .
C1 Zr1 C3 54.31(16) . .
C3 Zr1 C3 32.7(3) 7_575 .
Cl1 Zr1 C2 114.11(11) . 7_575
Cl2 Zr1 C2 104.99(12) . 7_575
Cl3 Zr1 C2 133.52(10) . 7_575
Cl3 Zr1 C2 80.19(10) 7_575 7_575
C1 Zr1 C2 32.94(12) . 7_575
C3 Zr1 C2 31.81(15) 7_575 7_575
C3 Zr1 C2 53.34(16) . 7_575
Cl1 Zr1 C2 114.11(11) . .
Cl2 Zr1 C2 104.99(12) . .
Cl3 Zr1 C2 80.19(10) . .
Cl3 Zr1 C2 133.52(10) 7_575 .
C1 Zr1 C2 32.94(12) . .
C3 Zr1 C2 53.34(16) 7_575 .
C3 Zr1 C2 31.81(15) . .
C2 Zr1 C2 53.3(2) 7_575 .
C1 Si1 C6 115.1(3) . 7_575
C1 Si1 C6 115.1(3) . .
C6 Si1 C6 110.9(5) 7_575 .
C1 Si1 Cl4 104.5(2) . .
C6 Si1 Cl4 105.0(2) 7_575 .
C6 Si1 Cl4 105.0(2) . .
C2 C1 C2 105.8(5) . 7_575
C2 C1 Si1 126.6(3) . .
C2 C1 Si1 126.6(3) 7_575 .
C2 C1 Zr1 75.1(3) . .
C2 C1 Zr1 75.1(3) 7_575 .
Si1 C1 Zr1 124.0(3) . .
C3 C2 C1 109.2(4) . .
C3 C2 C4 123.7(5) . .
C1 C2 C4 126.9(5) . .
C3 C2 Zr1 73.9(2) . .
C1 C2 Zr1 72.0(3) . .
C4 C2 Zr1 124.4(4) . .
C2 C3 C3 107.8(3) . 7_575
C2 C3 C5 126.4(6) . .
C3 C3 C5 125.7(5) 7_575 .
C2 C3 Zr1 74.2(2) . .
C3 C3 Zr1 73.65(14) 7_575 .
C5 C3 Zr1 120.7(3) . .
C11 C7 C8 108.2(3) . .
C11 C7 C12 126.0(4) . .
C8 C7 C12 125.6(4) . .
C11 C7 Ir1 71.1(2) . .
C8 C7 Ir1 70.9(2) . .
C12 C7 Ir1 126.4(3) . .
C9 C8 C7 108.2(4) . .
C9 C8 C13 126.2(4) . .
C7 C8 C13 125.6(4) . .
C9 C8 Ir1 70.6(2) . .
C7 C8 Ir1 70.6(2) . .
C13 C8 Ir1 126.9(3) . .
C8 C9 C10 107.5(4) . .
C8 C9 C14 126.3(4) . .
C10 C9 C14 126.1(4) . .
C8 C9 Ir1 71.1(2) . .
C10 C9 Ir1 70.3(2) . .
C14 C9 Ir1 126.4(3) . .
C11 C10 C9 108.4(3) . .
C11 C10 C15 125.8(4) . .
C9 C10 C15 125.6(4) . .
C11 C10 Ir1 71.4(2) . .
C9 C10 Ir1 71.1(2) . .
C15 C10 Ir1 126.2(3) . .
C7 C11 C10 107.7(4) . .
C7 C11 C16 125.5(4) . .
C10 C11 C16 126.8(4) . .
C7 C11 Ir1 70.7(2) . .
C10 C11 Ir1 70.1(2) . .
C16 C11 Ir1 126.1(3) . .
C18 C17 C22 120.4(10) . .
C17 C18 C19 122.1(10) . .
C18 C19 C20 120.2(10) . .
C19 C20 C21 119.2(9) . .
C22 C21 C20 118.3(9) . .
C17 C22 C21 119.8(9) . .
C24 C23 C25 119.4(5) . 5_666
C23 C24 C25 119.3(5) . .
C23 C25 C24 121.2(5) 5_666 .

loop_
_geom_bond_atom_site_label_1
_geom_bond_atom_site_label_2
_geom_bond_distance
_geom_bond_site_symmetry_2
Ir1 C10 2.170(4) .
Ir1 C9 2.181(4) .
Ir1 C7 2.183(4) .
Ir1 C8 2.188(4) .
Ir1 C11 2.189(4) .
Ir1 Ir1 2.4564(3) 7_575
Zr1 Cl1 2.4501(17) .
Zr1 Cl2 2.4610(17) .
Zr1 Cl3 2.4785(11) .
Zr1 Cl3 2.4785(11) 7_575
Zr1 C1 2.489(5) .
Zr1 C3 2.525(4) 7_575
Zr1 C3 2.525(4) .
Zr1 C2 2.529(4) 7_575
Zr1 C2 2.529(4) .
Si1 C1 1.850(6) .
Si1 C6 1.852(6) 7_575
Si1 C6 1.852(6) .
Si1 Cl4 2.090(3) .
C1 C2 1.423(5) .
C1 C2 1.423(5) 7_575
C2 C3 1.385(7) .
C2 C4 1.499(7) .
C3 C3 1.422(12) 7_575
C3 C5 1.513(7) .
C7 C11 1.428(5) .
C7 C8 1.439(6) .
C7 C12 1.504(5) .
C8 C9 1.433(6) .
C8 C13 1.495(6) .
C9 C10 1.439(6) .
C9 C14 1.496(6) .
C10 C11 1.436(5) .
C10 C15 1.502(5) .
C11 C16 1.495(6) .
C17 C18 1.332(14) .
C17 C22 1.337(14) .
C18 C19 1.334(13) .
C19 C20 1.347(13) .
C20 C21 1.399(14) .
C21 C22 1.390(14) .
C23 C24 1.375(7) .
C23 C25 1.375(7) 5_666
C24 C25 1.376(7) .
C25 C23 1.375(7) 5_666

loop_
_geom_torsion_atom_site_label_1
_geom_torsion_atom_site_label_2
_geom_torsion_atom_site_label_3
_geom_torsion_atom_site_label_4
_geom_torsion
_geom_torsion_site_symmetry_1
_geom_torsion_site_symmetry_4
C6 Si1 C1 C2 162.0(5) 7_575 .
C6 Si1 C1 C2 31.1(6) . .
Cl4 Si1 C1 C2 -83.4(5) . .
C6 Si1 C1 C2 -31.1(6) 7_575 7_575
C6 Si1 C1 C2 -162.0(5) . 7_575
Cl4 Si1 C1 C2 83.4(5) . 7_575
C6 Si1 C1 Zr1 65.4(3) 7_575 .
C6 Si1 C1 Zr1 -65.4(3) . .
Cl4 Si1 C1 Zr1 180.0 . .
Cl1 Zr1 C1 C2 55.6(3) . .
Cl2 Zr1 C1 C2 -124.4(3) . .
Cl3 Zr1 C1 C2 -41.7(3) . .
Cl3 Zr1 C1 C2 152.9(2) 7_575 .
C3 Zr1 C1 C2 75.9(3) 7_575 .
C3 Zr1 C1 C2 35.4(3) . .
C2 Zr1 C1 C2 111.3(5) 7_575 .
Cl1 Zr1 C1 C2 -55.6(3) . 7_575
Cl2 Zr1 C1 C2 124.4(3) . 7_575
Cl3 Zr1 C1 C2 -152.9(2) . 7_575
Cl3 Zr1 C1 C2 41.7(3) 7_575 7_575
C3 Zr1 C1 C2 -35.4(3) 7_575 7_575
C3 Zr1 C1 C2 -75.9(3) . 7_575
C2 Zr1 C1 C2 -111.3(5) . 7_575
Cl1 Zr1 C1 Si1 180.0 . .
Cl2 Zr1 C1 Si1 0.0 . .
Cl3 Zr1 C1 Si1 82.71(5) . .
Cl3 Zr1 C1 Si1 -82.71(5) 7_575 .
C3 Zr1 C1 Si1 -159.72(18) 7_575 .
C3 Zr1 C1 Si1 159.72(18) . .
C2 Zr1 C1 Si1 -124.4(3) 7_575 .
C2 Zr1 C1 Si1 124.4(3) . .
C2 C1 C2 C3 4.2(6) 7_575 .
Si1 C1 C2 C3 173.3(4) . .
Zr1 C1 C2 C3 -65.1(3) . .
C2 C1 C2 C4 -170.7(4) 7_575 .
Si1 C1 C2 C4 -1.6(8) . .
Zr1 C1 C2 C4 120.0(5) . .
C2 C1 C2 Zr1 69.4(4) 7_575 .
Si1 C1 C2 Zr1 -121.6(4) . .
Cl1 Zr1 C2 C3 -25.2(3) . .
Cl2 Zr1 C2 C3 175.5(3) . .
Cl3 Zr1 C2 C3 -103.7(3) . .
Cl3 Zr1 C2 C3 79.7(3) 7_575 .
C1 Zr1 C2 C3 116.9(4) . .
C3 Zr1 C2 C3 37.8(4) 7_575 .
C2 Zr1 C2 C3 77.7(3) 7_575 .
Cl1 Zr1 C2 C1 -142.2(2) . .
Cl2 Zr1 C2 C1 58.5(3) . .
Cl3 Zr1 C2 C1 139.4(3) . .
Cl3 Zr1 C2 C1 -37.3(3) 7_575 .
C3 Zr1 C2 C1 -79.1(3) 7_575 .
C3 Zr1 C2 C1 -116.9(4) . .
C2 Zr1 C2 C1 -39.2(3) 7_575 .
Cl1 Zr1 C2 C4 95.0(5) . .
Cl2 Zr1 C2 C4 -64.3(5) . .
Cl3 Zr1 C2 C4 16.6(4) . .
Cl3 Zr1 C2 C4 -160.1(4) 7_575 .
C1 Zr1 C2 C4 -122.8(6) . .
C3 Zr1 C2 C4 158.0(5) 7_575 .
C3 Zr1 C2 C4 120.2(6) . .
C2 Zr1 C2 C4 -162.0(4) 7_575 .
C1 C2 C3 C3 -2.7(4) . 7_575
C4 C2 C3 C3 172.4(4) . 7_575
Zr1 C2 C3 C3 -66.54(11) . 7_575
C1 C2 C3 C5 -179.3(5) . .
C4 C2 C3 C5 -4.2(8) . .
Zr1 C2 C3 C5 116.8(5) . .
C1 C2 C3 Zr1 63.9(3) . .
C4 C2 C3 Zr1 -121.0(5) . .
Cl1 Zr1 C3 C2 157.0(3) . .
Cl2 Zr1 C3 C2 -6.4(4) . .
Cl3 Zr1 C3 C2 73.3(3) . .
Cl3 Zr1 C3 C2 -123.6(3) 7_575 .
C1 Zr1 C3 C2 -36.7(2) . .
C3 Zr1 C3 C2 -114.5(3) 7_575 .
C2 Zr1 C3 C2 -77.8(3) 7_575 .
Cl1 Zr1 C3 C3 -88.5(2) . 7_575
Cl2 Zr1 C3 C3 108.11(15) . 7_575
Cl3 Zr1 C3 C3 -172.23(5) . 7_575
Cl3 Zr1 C3 C3 -9.1(4) 7_575 7_575
C1 Zr1 C3 C3 77.84(13) . 7_575
C2 Zr1 C3 C3 36.73(16) 7_575 7_575
C2 Zr1 C3 C3 114.5(3) . 7_575
Cl1 Zr1 C3 C5 33.7(6) . .
Cl2 Zr1 C3 C5 -129.7(6) . .
Cl3 Zr1 C3 C5 -50.0(6) . .
Cl3 Zr1 C3 C5 113.1(6) 7_575 .
C1 Zr1 C3 C5 -159.9(7) . .
C3 Zr1 C3 C5 122.2(6) 7_575 .
C2 Zr1 C3 C5 158.9(7) 7_575 .
C2 Zr1 C3 C5 -123.3(8) . .
C10 Ir1 C7 C11 37.6(2) . .
C9 Ir1 C7 C11 80.7(2) . .
C8 Ir1 C7 C11 117.9(3) . .
Ir1 Ir1 C7 C11 -118.8(2) 7_575 .
C10 Ir1 C7 C8 -80.3(2) . .
C9 Ir1 C7 C8 -37.2(2) . .
C11 Ir1 C7 C8 -117.9(3) . .
Ir1 Ir1 C7 C8 123.3(2) 7_575 .
C10 Ir1 C7 C12 159.0(4) . .
C9 Ir1 C7 C12 -157.9(4) . .
C8 Ir1 C7 C12 -120.7(5) . .
C11 Ir1 C7 C12 121.4(5) . .
Ir1 Ir1 C7 C12 2.6(5) 7_575 .
C11 C7 C8 C9 -0.8(4) . .
C12 C7 C8 C9 -177.4(3) . .
Ir1 C7 C8 C9 60.9(3) . .
C11 C7 C8 C13 176.2(4) . .
C12 C7 C8 C13 -0.4(6) . .
Ir1 C7 C8 C13 -122.1(4) . .
C11 C7 C8 Ir1 -61.7(3) . .
C12 C7 C8 Ir1 121.7(4) . .
C10 Ir1 C8 C9 -38.0(2) . .
C7 Ir1 C8 C9 -118.3(3) . .
C11 Ir1 C8 C9 -81.0(3) . .
Ir1 Ir1 C8 C9 120.8(2) 7_575 .
C10 Ir1 C8 C7 80.3(3) . .
C9 Ir1 C8 C7 118.3(3) . .
C11 Ir1 C8 C7 37.3(2) . .
Ir1 Ir1 C8 C7 -120.9(2) 7_575 .
C10 Ir1 C8 C13 -159.3(4) . .
C9 Ir1 C8 C13 -121.2(5) . .
C7 Ir1 C8 C13 120.5(5) . .
C11 Ir1 C8 C13 157.8(4) . .
Ir1 Ir1 C8 C13 -0.4(5) 7_575 .
C7 C8 C9 C10 0.3(4) . .
C13 C8 C9 C10 -176.7(4) . .
Ir1 C8 C9 C10 61.2(2) . .
C7 C8 C9 C14 177.2(4) . .
C13 C8 C9 C14 0.3(6) . .
Ir1 C8 C9 C14 -121.8(4) . .
C7 C8 C9 Ir1 -61.0(3) . .
C13 C8 C9 Ir1 122.1(4) . .
C10 Ir1 C9 C8 117.4(3) . .
C7 Ir1 C9 C8 37.4(2) . .
C11 Ir1 C9 C8 79.8(3) . .
Ir1 Ir1 C9 C8 -123.2(2) 7_575 .
C7 Ir1 C9 C10 -80.0(2) . .
C8 Ir1 C9 C10 -117.4(3) . .
C11 Ir1 C9 C10 -37.6(2) . .
Ir1 Ir1 C9 C10 119.5(2) 7_575 .
C10 Ir1 C9 C14 -121.0(5) . .
C7 Ir1 C9 C14 159.1(4) . .
C8 Ir1 C9 C14 121.7(5) . .
C11 Ir1 C9 C14 -158.5(4) . .
Ir1 Ir1 C9 C14 -1.5(5) 7_575 .
C8 C9 C10 C11 0.3(4) . .
C14 C9 C10 C11 -176.6(4) . .
Ir1 C9 C10 C11 62.1(2) . .
C8 C9 C10 C15 176.8(4) . .
C14 C9 C10 C15 -0.2(6) . .
Ir1 C9 C10 C15 -121.5(4) . .
C8 C9 C10 Ir1 -61.8(3) . .
C14 C9 C10 Ir1 121.3(4) . .
C9 Ir1 C10 C11 -117.8(3) . .
C7 Ir1 C10 C11 -37.3(2) . .
C8 Ir1 C10 C11 -80.2(2) . .
Ir1 Ir1 C10 C11 119.8(2) 7_575 .
C7 Ir1 C10 C9 80.6(2) . .
C8 Ir1 C10 C9 37.7(2) . .
C11 Ir1 C10 C9 117.8(3) . .
Ir1 Ir1 C10 C9 -122.3(2) 7_575 .
C9 Ir1 C10 C15 120.8(5) . .
C7 Ir1 C10 C15 -158.6(4) . .
C8 Ir1 C10 C15 158.5(4) . .
C11 Ir1 C10 C15 -121.3(5) . .
Ir1 Ir1 C10 C15 -1.5(5) 7_575 .
C8 C7 C11 C10 0.9(4) . .
C12 C7 C11 C10 177.6(3) . .
Ir1 C7 C11 C10 -60.6(2) . .
C8 C7 C11 C16 -177.3(4) . .
C12 C7 C11 C16 -0.7(6) . .
Ir1 C7 C11 C16 121.2(4) . .
C8 C7 C11 Ir1 61.6(3) . .
C12 C7 C11 Ir1 -121.8(4) . .
C9 C10 C11 C7 -0.8(4) . .
C15 C10 C11 C7 -177.2(3) . .
Ir1 C10 C11 C7 61.1(2) . .
C9 C10 C11 C16 177.4(4) . .
C15 C10 C11 C16 1.0(6) . .
Ir1 C10 C11 C16 -120.8(4) . .
C9 C10 C11 Ir1 -61.8(2) . .
C15 C10 C11 Ir1 121.7(4) . .
C10 Ir1 C11 C7 -118.0(3) . .
C9 Ir1 C11 C7 -80.3(2) . .
C8 Ir1 C11 C7 -37.6(2) . .
Ir1 Ir1 C11 C7 121.9(2) 7_575 .
C9 Ir1 C11 C10 37.7(2) . .
C7 Ir1 C11 C10 118.0(3) . .
C8 Ir1 C11 C10 80.4(2) . .
Ir1 Ir1 C11 C10 -120.1(2) 7_575 .
C10 Ir1 C11 C16 121.6(5) . .
C9 Ir1 C11 C16 159.3(4) . .
C7 Ir1 C11 C16 -120.4(5) . .
C8 Ir1 C11 C16 -158.0(4) . .
Ir1 Ir1 C11 C16 1.5(5) 7_575 .
C22 C17 C18 C19 0.000(2) . .
C17 C18 C19 C20 0.000(2) . .
C18 C19 C20 C21 0.000(2) . .
C19 C20 C21 C22 0.000(2) . .
C18 C17 C22 C21 0.000(2) . .
C20 C21 C22 C17 0.000(2) . .
C25 C23 C24 C25 0.2(9) 5_666 .
C23 C24 C25 C23 -0.2(9) . 5_666
